data_2009994
loop_
_publ_author_name
'Fahrenkampf, U.'
'Sch\"urmann, M.'
'Huber, F.'

_publ_section_title
;
 Benzyl(bromo)diphenyllead
;
_journal_issue 8
_journal_name_full 'Acta Crystallographica Section C'
_journal_page_first 1252
_journal_page_last 1254
_journal_paper_doi 10.1107/S010827019301412X
_journal_volume 50
_journal_year 1994
_chemical_formula_sum 'C19 H17 Br Pb'
_chemical_formula_weight 532.43
_space_group_IT_number 14
_symmetry_cell_setting monoclinic
_symmetry_space_group_name_Hall '-P 2ybc'
_symmetry_space_group_name_H-M 'P 1 21/c 1'
_atom_type_scat_source 'IntTabC Tables 4.2.6.8, 6.1.1.4'
_cell_angle_alpha 90.
_cell_angle_beta 92.05(4)
_cell_angle_gamma 90.
_cell_formula_units_Z 4
_cell_length_a 9.741(4)
_cell_length_b 10.287(5)
_cell_length_c 16.790(9)
_cell_measurement_reflns_used 43
_cell_measurement_temperature 170.0(10)
_cell_measurement_theta_max 15.0
_cell_measurement_theta_min 7.5
_cell_volume 1681.4(14)
_diffrn_measurement_device 'Nicolet R3m/V'
_diffrn_measurement_method \w/2\q
_diffrn_radiation_type MoK\a
_diffrn_radiation_wavelength 0.71073
_diffrn_reflns_av_R_equivalents 0.0383
_diffrn_reflns_limit_h_max 1
_diffrn_reflns_limit_h_min -11
_diffrn_reflns_limit_k_max 12
_diffrn_reflns_limit_k_min -1
_diffrn_reflns_limit_l_max 19
_diffrn_reflns_limit_l_min -19
_diffrn_reflns_number 3707
_diffrn_reflns_theta_max 25.05
_diffrn_standards_decay_% <+-3.4
_diffrn_standards_interval_count 300
_diffrn_standards_number 6
_exptl_absorpt_coefficient_mu 12.402
_exptl_absorpt_correction_T_max 1.000
_exptl_absorpt_correction_T_min 0.470
_exptl_absorpt_correction_type empirical
_exptl_crystal_colour yellow
_exptl_crystal_density_diffrn 2.103
_exptl_crystal_description block
_exptl_crystal_size_max 0.62
_exptl_crystal_size_mid 0.20
_exptl_crystal_size_min 0.16
_refine_diff_density_max '1.636 (near Pb)'
_refine_diff_density_min -3.889
_refine_ls_extinction_method none
_refine_ls_goodness_of_fit_obs 1.07
_refine_ls_hydrogen_treatment refU
_refine_ls_number_parameters 192
_refine_ls_number_reflns 2980
_refine_ls_R_factor_obs 0.0387
_refine_ls_shift/esd_max 0.000
_refine_ls_structure_factor_coef Fsqd
_refine_ls_weighting_details 'w = 1/[\s^2^(F~o~^2^)+(0.0617P)^2^+0.0P] where P = (F~o~^2^+2F~c~^2^)/3'
_refine_ls_weighting_scheme calc
_refine_ls_wR_factor_obs 0.0941
_reflns_number_observed 2292
_reflns_number_total 2980
_reflns_observed_criterion I>2\s(I)
_cod_data_source_file sh1079.cif
_cod_data_source_block sh1079_structure_1_of_1
_cod_depositor_comments
;
The following automatic conversions were performed:

'_refine_ls_weighting_scheme' value 'calc w =
1/[\s^2^(F~o~^2^)+(0.0617P)^2^+0.0P] where P = (F~o~^2^+2F~c~^2^)/3'
was changed to 'calc'. New tag '_refine_ls_weighting_details' was
created. The value of the new tag was set to 'w =
1/[\s^2^(F~o~^2^)+(0.0617P)^2^+0.0P] where P = (F~o~^2^+2F~c~^2^)/3'.

Automatic conversion script
Id: cif_fix_values 3143 2015-03-26 13:38:13Z robertas 
;
_cod_original_sg_symbol_H-M 'P 21/c'
_cod_original_formula_sum 'C19 H17 Br1 Pb1'
_cod_database_code 2009994

loop_
_symmetry_equiv_pos_as_xyz
'+x, +y, +z'
'-x, 1/2+y, 1/2-z'
'-x, -y, -z'
'x, 1/2-y, 1/2+z'

loop_
_atom_site_label
_atom_site_fract_x
_atom_site_fract_y
_atom_site_fract_z
_atom_site_U_iso_or_equiv
Pb(1) .01089(3) .05910(4) .24372(2) .02227(13)
Br(1) -.07470(10) -.19848(9) .17684(5) .0286(2)
C(1) -.1936(8) .1269(10) .1994(6) .026(2)
C(11) -.2959(9) .1390(10) .2624(6) .025(2)
C(12) -.3559(9) .0297(10) .2976(6) .033(2)
C(13) -.4507(9) .0445(11) .3552(7) .039(3)
C(14) -.4902(10) .1649(11) .3807(6) .038(3)
C(15) -.4314(10) .2736(12) .3472(7) .041(3)
C(16) -.3341(10) .2617(11) .2895(6) .031(2)
C(21) .1815(9) .0776(10) .1609(5) .025(2)
C(22) .2979(10) .1451(11) .1812(6) .031(2)
C(23) .4022(10) .1625(11) .1272(7) .038(3)
C(24) .3848(12) .1115(12) .0507(7) .048(3)
C(25) .2679(12) .0450(12) .0296(6) .045(3)
C(26) .1666(10) .0262(10) .0844(6) .032(2)
C(31) .0631(9) -.0384(9) .3575(5) .021(2)
C(32) -.0311(9) -.1137(10) .3969(5) .027(2)
C(33) .0095(10) -.1733(9) .4677(6) .030(2)
C(34) .1407(10) -.1622(10) .4977(6) .032(2)
C(35) .2327(10) -.0877(11) .4566(6) .037(3)
C(36) .1955(9) -.0240(10) .3873(6) .030(2)
H(1A) -.1833(8) .2108(10) .1740(6) .020(17)
H(1B) -.2286(8) .0665(10) .1592(6) .020(17)
H(12) -.3309(9) -.0533(10) .2816(6) .041(8)
H(13) -.4892(9) -.0291(11) .3776(7) .041(8)
H(14) -.5551(10) .1735(11) .4196(6) .041(8)
H(15) -.4576(10) .3559(12) .3637(7) .041(8)
H(16) -.2940(10) .3358(11) .2687(6) .041(8)
H(22) .3082(10) .1804(11) .2321(6) .041(8)
H(23) .4819(10) .2074(11) .1420(7) .041(8)
H(24) .4529(12) .1228(12) .0140(7) .041(8)
H(25) .2561(12) .0122(12) -.0218(6) .041(8)
H(26) .0883(10) -.0211(10) .0699(6) .041(8)
H(32) -.1202(9) -.1240(10) .3761(5) .041(8)
H(33) -.0539(10) -.2217(9) .4954(6) .041(8)
H(34) .1678(10) -.2039(10) .5448(6) .041(8)
H(35) .3227(10) -.0804(11) .4766(6) .041(8)
H(36) .2583(9) .0274(10) .3612(6) .041(8)

loop_
_geom_angle_atom_site_label_1
_geom_angle_atom_site_label_2
_geom_angle_atom_site_label_3
_geom_angle_site_symmetry_3
_geom_angle
_geom_angle_publ_flag
C(31) Pb(1) C(21) . 115.4(3) yes
C(31) Pb(1) C(1) . 127.8(3) yes
C(21) Pb(1) C(1) . 116.7(3) yes
C(31) Pb(1) Br(1a) 2_555 87.3(2) yes
C(21) Pb(1) Br(1a) 2_555 93.6(3) yes
C(1) Pb(1) Br(1a) 2_555 93.4(3) yes
C(31) Pb(1) Br(1) . 88.6(2) yes
C(21) Pb(1) Br(1) . 92.6(3) yes
C(1) Pb(1) Br(1) . 85.3(3) yes
Br(1) Pb(1) Br(1a) 2_555 173.610(15) yes
Pb(1) Br(1) Pb(1b) 2_545 122.73(5) yes
C(11) C(1) Pb(1) . 113.9(6) yes
C(16) C(11) C(1) . 120.1(9) yes
C(12) C(11) C(1) . 122.1(9) yes
C(22) C(21) Pb(1) . 121.6(7) yes
C(26) C(21) Pb(1) . 119.5(7) yes
C(36) C(31) Pb(1) . 116.9(6) yes
C(32) C(31) Pb(1) . 122.1(6) yes

loop_
_geom_bond_atom_site_label_1
_geom_bond_atom_site_label_2
_geom_bond_distance
_geom_bond_publ_flag
Pb(1) C(31) 2.201(9) yes
Pb(1) C(21) 2.213(8) yes
Pb(1) C(1) 2.214(8) yes
Pb(1) Br(1) 2.985(2) yes
Pb(1) Br(1a) 2.885(2) yes
C(1) C(11) 1.484(12) yes
C(11) C(16) 1.396(14) yes
C(11) C(12) 1.406(14) yes
C(12) C(13) 1.370(14) yes
C(13) C(14) 1.370(15) yes
C(14) C(15) 1.38(2) yes
C(15) C(16) 1.385(13) yes
C(21) C(22) 1.363(13) yes
C(21) C(26) 1.392(13) yes
C(22) C(23) 1.397(13) yes
C(23) C(24) 1.39(2) yes
C(24) C(25) 1.36(2) yes
C(25) C(26) 1.387(14) yes
C(31) C(36) 1.375(12) yes
C(31) C(32) 1.388(12) yes
C(32) C(33) 1.383(13) yes
C(33) C(34) 1.361(14) yes
C(34) C(35) 1.383(14) yes
C(35) C(36) 1.372(14) yes
